data_4021810
loop_
_publ_author_name
'Paula \'Alvarez-Bercedo'
'Juan Murga'
'Miguel Carda'
'J. Alberto Marco'

_publ_contact_author_email alberto.marco@uv.es
_publ_contact_author_fax '+34 96 3544328'
_publ_contact_author_phone '+34 96 3544337'
_publ_section_title
;
 Stereoselective Synthesis of the Published Structure of
 Feigrisolide A. Structural Revision of Feigrisolides A and B
;
_journal_name_full 'Journal of Organic Chemistry'
_journal_page_first 5766
_journal_page_last 5769
_journal_paper_doi 10.1021/jo060314q
_journal_volume 71
_journal_year 2006
_chemical_formula_sum 'C32 H50 O4 Si2'
_chemical_formula_weight 554.90
_chemical_name_systematic
; 
 ? 
;
_space_group_IT_number 4
_symmetry_cell_setting monoclinic
_symmetry_space_group_name_Hall 'P 2yb'
_symmetry_space_group_name_H-M 'P 1 21 1'
_atom_sites_solution_hydrogens geom
_atom_sites_solution_primary direct
_atom_sites_solution_secondary difmap
_audit_creation_method SHELXL-97
_audit_update_record
;
2006-02-15  Received for J. Org. Chem. manuscript jo060314q
            Minor syntax errors corrected (JOC/pH)
;
_cell_angle_alpha 90.00
_cell_angle_beta 102.557(2)
_cell_angle_gamma 90.00
_cell_formula_units_Z 2
_cell_length_a 11.4799(9)
_cell_length_b 11.0020(8)
_cell_length_c 13.6671(11)
_cell_measurement_temperature 293(2)
_cell_volume 1684.9(2)
_computing_cell_refinement 'Bruker XSCANS'
_computing_data_collection 'Bruker XSCANS'
_computing_data_reduction 'Bruker SHELXTL'
_computing_molecular_graphics 'Bruker SHELXTL'
_computing_publication_material 'Bruker SHELXTL'
_computing_structure_refinement 'SHELXL-97 (Sheldrick, 1997)'
_computing_structure_solution 'SHELXS-97 (Sheldrick, 1990)'
_diffrn_ambient_temperature 293(2)
_diffrn_measured_fraction_theta_full 0.992
_diffrn_measured_fraction_theta_max 0.992
_diffrn_measurement_device_type 'Bruker P4'
_diffrn_measurement_method '\w scans'
_diffrn_radiation_monochromator graphite
_diffrn_radiation_source 'fine-focus sealed tube'
_diffrn_radiation_type MoK\a
_diffrn_radiation_wavelength 0.71073
_diffrn_reflns_av_R_equivalents 0.0797
_diffrn_reflns_av_sigmaI/netI 0.1629
_diffrn_reflns_limit_h_max 13
_diffrn_reflns_limit_h_min -12
_diffrn_reflns_limit_k_max 13
_diffrn_reflns_limit_k_min -13
_diffrn_reflns_limit_l_max 16
_diffrn_reflns_limit_l_min -14
_diffrn_reflns_number 9516
_diffrn_reflns_theta_full 25.01
_diffrn_reflns_theta_max 25.01
_diffrn_reflns_theta_min 1.53
_exptl_absorpt_coefficient_mu 0.136
_exptl_absorpt_correction_type 'Bruker SADABS'
_exptl_crystal_colour Colorless
_exptl_crystal_density_diffrn 1.094
_exptl_crystal_density_method 'not measured'
_exptl_crystal_description Prism
_exptl_crystal_F_000 604
_exptl_crystal_size_max 0.28
_exptl_crystal_size_mid 0.19
_exptl_crystal_size_min 0.14
_refine_diff_density_max 0.241
_refine_diff_density_min -0.185
_refine_diff_density_rms 0.043
_refine_ls_abs_structure_details 'Flack H D (1983), Acta Cryst. A39, 876-881'
_refine_ls_abs_structure_Flack -0.07(16)
_refine_ls_extinction_method none
_refine_ls_goodness_of_fit_ref 0.963
_refine_ls_hydrogen_treatment mixed
_refine_ls_matrix_type full
_refine_ls_number_parameters 343
_refine_ls_number_reflns 5811
_refine_ls_number_restraints 1
_refine_ls_restrained_S_all 0.963
_refine_ls_R_factor_all 0.1644
_refine_ls_R_factor_gt 0.0601
_refine_ls_shift/su_max 0.001
_refine_ls_shift/su_mean 0.000
_refine_ls_structure_factor_coef Fsqd
_refine_ls_weighting_details 'calc w=1/[\s^2^(Fo^2^)+(0.0314P)^2^+0.0000P] where P=(Fo^2^+2Fc^2^)/3'
_refine_ls_weighting_scheme calc
_refine_ls_wR_factor_gt 0.0918
_refine_ls_wR_factor_ref 0.1196
_reflns_number_gt 2854
_reflns_number_total 5811
_reflns_threshold_expression >2sigma(I)
_cod_data_source_file jo060314qsi20060215_052757.cif
_cod_depositor_comments
;
The following automatic conversions were performed:
'_symmetry_cell_setting' value 'Monoclinic' changed to 'monoclinic'
according to '/home/saulius/struct/CIF-dictionaries/cif_core.dic'
dictionary named 'cif_core.dic' version 2.4.1 from 2010-06-29.

Automatic conversion script
Id: cif_fix_enum 1527 2010-12-29 10:47:43Z saulius 
;
_cod_original_sg_symbol_H-M 'P 21'
_cod_database_code 4021810

loop_
_symmetry_equiv_pos_as_xyz
'x, y, z'
'-x, y+1/2, -z'

loop_
_atom_site_label
_atom_site_type_symbol
_atom_site_fract_x
_atom_site_fract_y
_atom_site_fract_z
_atom_site_U_iso_or_equiv
_atom_site_adp_type
_atom_site_occupancy
_atom_site_symmetry_multiplicity
_atom_site_calc_flag
_atom_site_refinement_flags
Si1 Si 0.75499(11) 0.77518(11) 0.98316(10) 0.0434(4) Uani 1 1 d .
O1 O 1.0542(3) 0.8508(3) 0.8051(3) 0.0538(10) Uani 1 1 d .
C1 C 1.0485(4) 0.8209(6) 1.1152(4) 0.0747(18) Uani 1 1 d .
H1A H 0.9913 0.8651 1.1430 0.112 Uiso 1 1 calc R
H1B H 1.1229 0.8642 1.1280 0.112 Uiso 1 1 calc R
H1C H 1.0605 0.7418 1.1455 0.112 Uiso 1 1 calc R
Si2 Si 1.23988(12) 0.74896(12) 0.51356(10) 0.0493(4) Uani 1 1 d .
C2 C 1.0026(4) 0.8073(5) 1.0030(3) 0.0481(14) Uani 1 1 d .
H2 H 0.9901 0.8883 0.9726 0.058 Uiso 1 1 calc R
O2 O 1.0106(3) 0.9906(4) 0.6914(3) 0.0758(12) Uani 1 1 d .
O3 O 1.1758(3) 0.7590(3) 0.6097(2) 0.0629(10) Uani 1 1 d .
C3 C 1.0915(4) 0.7380(5) 0.9558(3) 0.0533(14) Uani 1 1 d .
H3A H 1.1020 0.6573 0.9850 0.064 Uiso 1 1 calc R
H3B H 1.1680 0.7791 0.9729 0.064 Uiso 1 1 calc R
O4 O 0.8925(2) 0.7414(3) 0.9798(2) 0.0464(8) Uani 1 1 d .
C4 C 1.0556(4) 0.7254(4) 0.8419(4) 0.0485(14) Uani 1 1 d .
H4 H 0.9754 0.6904 0.8227 0.058 Uiso 1 1 calc R
C5 C 1.1432(5) 0.6470(5) 0.8013(4) 0.0665(17) Uani 1 1 d .
H5A H 1.1658 0.5782 0.8457 0.080 Uiso 1 1 calc R
H5B H 1.2147 0.6941 0.8016 0.080 Uiso 1 1 calc R
C6 C 1.0942(5) 0.6001(5) 0.6954(5) 0.0785(19) Uani 1 1 d .
H6A H 1.1512 0.5431 0.6785 0.094 Uiso 1 1 calc R
H6B H 1.0211 0.5556 0.6950 0.094 Uiso 1 1 calc R
C7 C 1.0682(5) 0.6961(5) 0.6148(4) 0.0692(18) Uani 1 1 d .
H7 H 1.0398 0.6546 0.5506 0.083 Uiso 1 1 calc R
C8 C 0.9760(4) 0.7935(6) 0.6247(4) 0.0602(16) Uani 1 1 d .
H8 H 0.9669 0.8419 0.5633 0.072 Uiso 1 1 calc R
C9 C 1.0162(4) 0.8833(6) 0.7083(5) 0.0538(15) Uani 1 1 d .
C10 C 0.8513(4) 0.7439(6) 0.6225(4) 0.090(2) Uani 1 1 d .
H10A H 0.8295 0.6873 0.5681 0.135 Uiso 1 1 calc R
H10B H 0.7951 0.8098 0.6132 0.135 Uiso 1 1 calc R
H10C H 0.8508 0.7035 0.6846 0.135 Uiso 1 1 calc R
C11 C 1.2818(5) 0.5899(5) 0.4978(4) 0.0833(19) Uani 1 1 d .
H11A H 1.2111 0.5409 0.4806 0.125 Uiso 1 1 calc R
H11B H 1.3311 0.5608 0.5592 0.125 Uiso 1 1 calc R
H11C H 1.3251 0.5849 0.4452 0.125 Uiso 1 1 calc R
C12 C 1.1359(5) 0.8008(7) 0.3971(4) 0.097(2) Uani 1 1 d .
H12A H 1.0683 0.7473 0.3822 0.146 Uiso 1 1 calc R
H12B H 1.1762 0.8000 0.3426 0.146 Uiso 1 1 calc R
H12C H 1.1093 0.8819 0.4066 0.146 Uiso 1 1 calc R
C13 C 1.3721(5) 0.8482(6) 0.5464(4) 0.0657(17) Uani 1 1 d .
C14 C 1.3390(7) 0.9786(6) 0.5607(7) 0.153(4) Uani 1 1 d .
H14A H 1.2857 1.0071 0.5011 0.229 Uiso 1 1 calc R
H14B H 1.4098 1.0277 0.5740 0.229 Uiso 1 1 calc R
H14C H 1.3005 0.9839 0.6163 0.229 Uiso 1 1 calc R
C15 C 1.4420(6) 0.8437(8) 0.4627(6) 0.157(4) Uani 1 1 d .
H15A H 1.3915 0.8698 0.4008 0.236 Uiso 1 1 calc R
H15B H 1.4682 0.7619 0.4555 0.236 Uiso 1 1 calc R
H15C H 1.5101 0.8964 0.4795 0.236 Uiso 1 1 calc R
C16 C 1.4534(6) 0.8085(9) 0.6404(5) 0.163(4) Uani 1 1 d .
H16A H 1.4756 0.7252 0.6341 0.244 Uiso 1 1 calc R
H16B H 1.4137 0.8161 0.6951 0.244 Uiso 1 1 calc R
H16C H 1.5237 0.8584 0.6530 0.244 Uiso 1 1 calc R
C17 C 0.7377(4) 0.7900(4) 1.1167(3) 0.0420(12) Uani 1 1 d .
C18 C 0.6589(5) 0.8674(5) 1.1483(4) 0.0656(16) Uani 1 1 d .
H18 H 0.6165 0.9230 1.1029 0.079 Uiso 1 1 calc R
C19 C 0.6406(5) 0.8654(6) 1.2449(5) 0.0745(19) Uani 1 1 d .
H19 H 0.5839 0.9167 1.2622 0.089 Uiso 1 1 calc R
C20 C 0.7039(5) 0.7900(6) 1.3145(4) 0.0656(16) Uani 1 1 d .
H20 H 0.6940 0.7914 1.3802 0.079 Uiso 1 1 calc R
C21 C 0.7830(5) 0.7114(5) 1.2864(4) 0.0695(17) Uani 1 1 d .
H21 H 0.8264 0.6581 1.3332 0.083 Uiso 1 1 calc R
C22 C 0.7989(4) 0.7105(5) 1.1889(4) 0.0627(16) Uani 1 1 d .
H22 H 0.8520 0.6551 1.1712 0.075 Uiso 1 1 calc R
C23 C 0.7070(4) 0.9159(4) 0.9074(4) 0.0408(13) Uani 1 1 d .
C24 C 0.6032(5) 0.9794(5) 0.9058(4) 0.0717(18) Uani 1 1 d .
H24 H 0.5536 0.9537 0.9473 0.086 Uiso 1 1 calc R
C25 C 0.5694(6) 1.0794(6) 0.8455(5) 0.089(2) Uani 1 1 d .
H25 H 0.4987 1.1198 0.8469 0.107 Uiso 1 1 calc R
C26 C 0.6402(7) 1.1185(5) 0.7840(4) 0.080(2) Uani 1 1 d .
H26 H 0.6180 1.1858 0.7430 0.096 Uiso 1 1 calc R
C27 C 0.7434(6) 1.0588(6) 0.7826(4) 0.0717(18) Uani 1 1 d .
H27 H 0.7925 1.0861 0.7413 0.086 Uiso 1 1 calc R
C28 C 0.7756(5) 0.9581(5) 0.8419(4) 0.0567(15) Uani 1 1 d .
H28 H 0.8453 0.9169 0.8382 0.068 Uiso 1 1 calc R
C29 C 0.6650(5) 0.6412(5) 0.9226(4) 0.0521(15) Uani 1 1 d .
C30 C 0.5310(4) 0.6694(5) 0.9085(4) 0.0675(17) Uani 1 1 d .
H30A H 0.5120 0.7411 0.8682 0.101 Uiso 1 1 calc R
H30B H 0.5122 0.6826 0.9728 0.101 Uiso 1 1 calc R
H30C H 0.4852 0.6021 0.8758 0.101 Uiso 1 1 calc R
C31 C 0.6960(5) 0.5261(4) 0.9852(5) 0.0758(19) Uani 1 1 d .
H31A H 0.7795 0.5088 0.9931 0.114 Uiso 1 1 calc R
H31B H 0.6501 0.4592 0.9520 0.114 Uiso 1 1 calc R
H31C H 0.6780 0.5379 1.0499 0.114 Uiso 1 1 calc R
C32 C 0.6927(5) 0.6180(5) 0.8182(4) 0.0709(17) Uani 1 1 d .
H32A H 0.6732 0.6893 0.7773 0.106 Uiso 1 1 calc R
H32B H 0.6460 0.5506 0.7867 0.106 Uiso 1 1 calc R
H32C H 0.7759 0.5999 0.8258 0.106 Uiso 1 1 calc R

loop_
_atom_site_aniso_label
_atom_site_aniso_U_11
_atom_site_aniso_U_22
_atom_site_aniso_U_33
_atom_site_aniso_U_23
_atom_site_aniso_U_13
_atom_site_aniso_U_12
Si1 0.0446(8) 0.0458(10) 0.0444(9) 0.0072(9) 0.0201(7) 0.0038(8)
O1 0.064(3) 0.052(2) 0.051(3) 0.000(2) 0.025(2) 0.0035(19)
C1 0.067(4) 0.100(5) 0.058(4) -0.010(3) 0.016(3) -0.004(3)
Si2 0.0569(9) 0.0562(12) 0.0384(8) -0.0028(8) 0.0179(7) 0.0072(9)
C2 0.053(3) 0.055(4) 0.039(3) -0.002(3) 0.016(3) -0.001(3)
O2 0.095(3) 0.060(3) 0.073(3) 0.005(2) 0.019(2) -0.008(2)
O3 0.060(2) 0.083(3) 0.054(2) -0.019(2) 0.0284(17) -0.010(2)
C3 0.041(3) 0.070(4) 0.053(3) 0.003(3) 0.019(2) 0.003(3)
O4 0.0370(19) 0.048(2) 0.058(2) 0.0029(18) 0.0173(15) -0.0021(18)
C4 0.050(3) 0.048(4) 0.054(4) 0.004(3) 0.027(3) 0.004(3)
C5 0.076(4) 0.057(4) 0.079(5) 0.007(3) 0.045(4) 0.015(3)
C6 0.112(5) 0.058(4) 0.081(5) -0.008(4) 0.055(4) 0.008(4)
C7 0.082(5) 0.063(4) 0.073(5) -0.032(3) 0.042(4) -0.015(4)
C8 0.061(4) 0.071(4) 0.053(4) -0.005(3) 0.021(3) -0.017(3)
C9 0.044(4) 0.058(4) 0.067(5) -0.001(4) 0.029(3) -0.015(3)
C10 0.066(4) 0.120(6) 0.084(4) -0.017(5) 0.016(3) -0.027(4)
C11 0.112(5) 0.067(4) 0.080(5) -0.010(4) 0.041(4) 0.009(4)
C12 0.089(5) 0.134(6) 0.060(4) -0.009(4) -0.004(3) 0.021(4)
C13 0.069(4) 0.079(5) 0.052(4) -0.016(3) 0.018(3) -0.005(3)
C14 0.164(8) 0.077(6) 0.233(12) -0.043(7) 0.077(7) -0.031(6)
C15 0.143(7) 0.200(9) 0.165(8) -0.085(7) 0.116(6) -0.095(7)
C16 0.111(6) 0.219(11) 0.123(7) 0.017(7) -0.051(5) -0.062(7)
C17 0.046(3) 0.043(3) 0.040(3) 0.004(3) 0.017(2) 0.006(3)
C18 0.085(4) 0.061(4) 0.053(4) 0.005(3) 0.019(3) 0.026(3)
C19 0.086(5) 0.093(5) 0.051(4) -0.013(4) 0.030(4) 0.028(4)
C20 0.077(4) 0.079(4) 0.046(3) 0.005(4) 0.023(3) -0.004(4)
C21 0.075(4) 0.082(4) 0.055(4) 0.032(3) 0.023(3) 0.020(3)
C22 0.069(4) 0.066(4) 0.065(4) 0.027(3) 0.040(3) 0.021(3)
C23 0.045(3) 0.041(3) 0.039(3) 0.001(2) 0.014(3) 0.005(3)
C24 0.078(4) 0.087(5) 0.060(4) 0.026(4) 0.035(3) 0.032(4)
C25 0.112(5) 0.093(5) 0.074(5) 0.038(4) 0.045(4) 0.066(4)
C26 0.122(6) 0.060(5) 0.055(4) 0.032(3) 0.012(4) 0.017(4)
C27 0.084(5) 0.082(5) 0.052(4) 0.031(4) 0.022(3) -0.006(4)
C28 0.057(4) 0.067(4) 0.047(4) 0.006(3) 0.014(3) 0.002(3)
C29 0.051(4) 0.052(4) 0.059(4) 0.001(3) 0.022(3) -0.006(3)
C30 0.048(4) 0.076(4) 0.080(4) 0.005(4) 0.018(3) -0.018(3)
C31 0.086(5) 0.041(4) 0.103(5) 0.003(4) 0.028(4) -0.008(3)
C32 0.083(4) 0.068(4) 0.066(4) -0.009(3) 0.024(3) -0.023(3)

loop_
_atom_type_symbol
_atom_type_description
_atom_type_scat_dispersion_real
_atom_type_scat_dispersion_imag
_atom_type_scat_source
C C 0.0033 0.0016 'International Tables Vol C Tables 4.2.6.8 and 6.1.1.4'
H H 0.0000 0.0000 'International Tables Vol C Tables 4.2.6.8 and 6.1.1.4'
O O 0.0106 0.0060 'International Tables Vol C Tables 4.2.6.8 and 6.1.1.4'
Si Si 0.0817 0.0704 'International Tables Vol C Tables 4.2.6.8 and 6.1.1.4'

loop_
_geom_angle_atom_site_label_1
_geom_angle_atom_site_label_2
_geom_angle_atom_site_label_3
_geom_angle
O4 Si1 C23 109.99(19)
O4 Si1 C29 104.5(2)
C23 Si1 C29 109.6(2)
O4 Si1 C17 110.65(19)
C23 Si1 C17 112.5(2)
C29 Si1 C17 109.2(2)
C9 O1 C4 124.2(4)
O3 Si2 C11 109.4(2)
O3 Si2 C13 104.7(2)
C11 Si2 C13 111.7(3)
O3 Si2 C12 110.4(2)
C11 Si2 C12 109.1(3)
C13 Si2 C12 111.6(3)
O4 C2 C1 111.7(4)
O4 C2 C3 107.1(4)
C1 C2 C3 111.1(4)
C7 O3 Si2 123.3(3)
C2 C3 C4 114.8(4)
C2 O4 Si1 133.8(3)
O1 C4 C5 111.5(4)
O1 C4 C3 104.1(4)
C5 C4 C3 111.8(4)
C4 C5 C6 113.7(4)
C7 C6 C5 115.4(5)
O3 C7 C6 109.8(5)
O3 C7 C8 106.6(4)
C6 C7 C8 117.1(5)
C9 C8 C10 112.4(4)
C9 C8 C7 115.0(5)
C10 C8 C7 114.3(5)
O2 C9 O1 116.2(5)
O2 C9 C8 120.2(6)
O1 C9 C8 123.5(5)
C16 C13 C14 107.3(7)
C16 C13 C15 107.7(6)
C14 C13 C15 108.4(6)
C16 C13 Si2 111.5(5)
C14 C13 Si2 112.2(5)
C15 C13 Si2 109.6(4)
C18 C17 C22 115.6(4)
C18 C17 Si1 124.8(4)
C22 C17 Si1 119.3(4)
C17 C18 C19 122.4(5)
C20 C19 C18 120.9(5)
C19 C20 C21 118.6(5)
C20 C21 C22 120.7(5)
C21 C22 C17 121.8(5)
C24 C23 C28 115.3(5)
C24 C23 Si1 125.2(4)
C28 C23 Si1 119.3(4)
C23 C24 C25 122.9(5)
C26 C25 C24 119.6(5)
C27 C26 C25 119.7(5)
C26 C27 C28 120.3(5)
C27 C28 C23 122.0(5)
C31 C29 C30 110.0(4)
C31 C29 C32 108.1(5)
C30 C29 C32 108.5(4)
C31 C29 Si1 111.3(4)
C30 C29 Si1 109.5(4)
C32 C29 Si1 109.3(3)

loop_
_geom_bond_atom_site_label_1
_geom_bond_atom_site_label_2
_geom_bond_distance
Si1 O4 1.632(3)
Si1 C23 1.877(5)
Si1 C29 1.885(5)
Si1 C17 1.886(4)
O1 C9 1.348(6)
O1 C4 1.467(5)
C1 C2 1.517(6)
Si2 O3 1.642(3)
Si2 C11 1.840(5)
Si2 C13 1.844(6)
Si2 C12 1.859(5)
C2 O4 1.432(5)
C2 C3 1.525(6)
O2 C9 1.203(6)
O3 C7 1.431(6)
C3 C4 1.527(6)
C4 C5 1.518(6)
C5 C6 1.524(7)
C6 C7 1.508(7)
C7 C8 1.533(7)
C8 C9 1.505(7)
C8 C10 1.525(6)
C13 C16 1.480(8)
C13 C14 1.507(8)
C13 C15 1.534(7)
C17 C18 1.378(6)
C17 C22 1.389(6)
C18 C19 1.382(7)
C19 C20 1.349(7)
C20 C21 1.367(7)
C21 C22 1.384(6)
C23 C24 1.378(6)
C23 C28 1.395(6)
C24 C25 1.379(7)
C25 C26 1.359(8)
C26 C27 1.358(7)
C27 C28 1.375(7)
C29 C31 1.526(7)
C29 C30 1.540(6)
C29 C32 1.549(6)

loop_
_geom_torsion_atom_site_label_1
_geom_torsion_atom_site_label_2
_geom_torsion_atom_site_label_3
_geom_torsion_atom_site_label_4
_geom_torsion
C11 Si2 O3 C7 -60.7(5)
C13 Si2 O3 C7 179.5(4)
C12 Si2 O3 C7 59.3(5)
O4 C2 C3 C4 60.8(5)
C1 C2 C3 C4 -177.1(4)
C1 C2 O4 Si1 74.4(5)
C3 C2 O4 Si1 -163.8(3)
C23 Si1 O4 C2 54.6(4)
C29 Si1 O4 C2 172.2(4)
C17 Si1 O4 C2 -70.3(4)
C9 O1 C4 C5 65.8(6)
C9 O1 C4 C3 -173.6(4)
C2 C3 C4 O1 64.0(5)
C2 C3 C4 C5 -175.5(4)
O1 C4 C5 C6 -81.3(6)
C3 C4 C5 C6 162.6(4)
C4 C5 C6 C7 65.4(7)
Si2 O3 C7 C6 112.3(4)
Si2 O3 C7 C8 -119.8(4)
C5 C6 C7 O3 61.4(6)
C5 C6 C7 C8 -60.4(7)
O3 C7 C8 C9 -52.7(6)
C6 C7 C8 C9 70.7(7)
O3 C7 C8 C10 175.1(4)
C6 C7 C8 C10 -61.5(7)
C4 O1 C9 O2 173.6(4)
C4 O1 C9 C8 -3.2(7)
C10 C8 C9 O2 -100.4(6)
C7 C8 C9 O2 126.5(6)
C10 C8 C9 O1 76.3(7)
C7 C8 C9 O1 -56.8(7)
O3 Si2 C13 C16 59.3(6)
C11 Si2 C13 C16 -58.9(6)
C12 Si2 C13 C16 178.7(5)
O3 Si2 C13 C14 -61.1(5)
C11 Si2 C13 C14 -179.4(5)
C12 Si2 C13 C14 58.3(6)
O3 Si2 C13 C15 178.4(5)
C11 Si2 C13 C15 60.2(6)
C12 Si2 C13 C15 -62.2(6)
O4 Si1 C17 C18 148.2(4)
C23 Si1 C17 C18 24.7(5)
C29 Si1 C17 C18 -97.3(5)
O4 Si1 C17 C22 -38.5(4)
C23 Si1 C17 C22 -161.9(4)
C29 Si1 C17 C22 76.1(4)
C22 C17 C18 C19 -0.7(8)
Si1 C17 C18 C19 172.8(4)
C17 C18 C19 C20 2.9(9)
C18 C19 C20 C21 -2.9(9)
C19 C20 C21 C22 0.9(9)
C20 C21 C22 C17 1.2(8)
C18 C17 C22 C21 -1.3(7)
Si1 C17 C22 C21 -175.2(4)
O4 Si1 C23 C24 -170.1(4)
C29 Si1 C23 C24 75.4(5)
C17 Si1 C23 C24 -46.3(5)
O4 Si1 C23 C28 14.1(5)
C29 Si1 C23 C28 -100.3(4)
C17 Si1 C23 C28 138.0(4)
C28 C23 C24 C25 -1.2(9)
Si1 C23 C24 C25 -177.1(5)
C23 C24 C25 C26 0.2(10)
C24 C25 C26 C27 0.0(10)
C25 C26 C27 C28 1.0(10)
C26 C27 C28 C23 -2.1(9)
C24 C23 C28 C27 2.2(8)
Si1 C23 C28 C27 178.3(4)
O4 Si1 C29 C31 65.5(4)
C23 Si1 C29 C31 -176.6(3)
C17 Si1 C29 C31 -52.9(4)
O4 Si1 C29 C30 -172.6(3)
C23 Si1 C29 C30 -54.7(4)
C17 Si1 C29 C30 69.0(4)
O4 Si1 C29 C32 -53.8(4)
C23 Si1 C29 C32 64.0(4)
C17 Si1 C29 C32 -172.3(4)

loop_
_cod_related_entry_id
_cod_related_entry_database
_cod_related_entry_code
1 ChemSpider 10018080
